data_7218019
loop_
_publ_author_name
'Banerjee, Subarna'
'Rajakannu, Palanisamy'
'Butcher, Raymond J.'
'Murugavel, Ramaswamy'

_publ_section_title
;
 Auxiliary ligand-aided tuning of aggregation of transition metal
 benzoates: isolation of four different types of coordination polymers
;
_journal_issue 36
_journal_name_full CrystEngComm
_journal_page_first 8429
_journal_paper_doi 10.1039/C4CE01043D
_journal_volume 16
_journal_year 2014
_chemical_formula_moiety 'C46 H50 N4 O9 S1 Zn2'
_chemical_formula_sum 'C46 H50 N4 O9 S Zn2'
_chemical_formula_weight 965.70
_chemical_name_systematic
;
 ?
;
_space_group_IT_number 15
_symmetry_cell_setting monoclinic
_symmetry_space_group_name_Hall '-C 2yc'
_symmetry_space_group_name_H-M 'C 1 2/c 1'
_atom_sites_solution_hydrogens geom
_atom_sites_solution_primary direct
_atom_sites_solution_secondary difmap
_audit_creation_method SHELXL-97
_cell_angle_alpha 90.00
_cell_angle_beta 114.001(5)
_cell_angle_gamma 90.00
_cell_formula_units_Z 4
_cell_length_a 28.2040(18)
_cell_length_b 11.4950(15)
_cell_length_c 15.0420(9)
_cell_measurement_reflns_used 0
_cell_measurement_temperature 293(2)
_cell_measurement_theta_max 0
_cell_measurement_theta_min 0
_cell_volume 4455.0(7)
_computing_cell_refinement 'CAD4 Express (Enraf Nonius, 1994)'
_computing_data_collection 'CAD4 Express (Enraf Nonius, 1994)'
_computing_data_reduction 'XCAD4 (Harms & Wocadlo, 1995)'
_computing_molecular_graphics 'Ortep-3 for Windows (Farrugia, 1997)'
_computing_publication_material 'WinGX publication routines (Farrugia, 1999)'
_computing_structure_refinement 'SHELXL-97 (Sheldrick, 1997)'
_computing_structure_solution 'SHELXS-86 (Sheldrick, 1986)'
_diffrn_ambient_temperature 293(2)
_diffrn_measured_fraction_theta_full 0.996
_diffrn_measured_fraction_theta_max 0.996
_diffrn_measurement_device_type 'Enraf Nonius TurboCAD4'
_diffrn_measurement_method 'non-profiled omega scans'
_diffrn_radiation_monochromator graphite
_diffrn_radiation_source 'fine-focus sealed tube'
_diffrn_radiation_type MoK\a
_diffrn_radiation_wavelength 0.71073
_diffrn_reflns_av_R_equivalents 0.0260
_diffrn_reflns_av_sigmaI/netI 0.0273
_diffrn_reflns_limit_h_max 33
_diffrn_reflns_limit_h_min -30
_diffrn_reflns_limit_k_max 13
_diffrn_reflns_limit_k_min 0
_diffrn_reflns_limit_l_max 0
_diffrn_reflns_limit_l_min -17
_diffrn_reflns_number 4078
_diffrn_reflns_theta_full 24.99
_diffrn_reflns_theta_max 24.99
_diffrn_reflns_theta_min 1.94
_diffrn_standards_decay_% 0
_diffrn_standards_interval_time 60
_diffrn_standards_number 3
_exptl_absorpt_coefficient_mu 1.184
_exptl_absorpt_correction_T_max 0.8908
_exptl_absorpt_correction_T_min 0.8424
_exptl_absorpt_correction_type psi-scan
_exptl_absorpt_process_details 'North et al., 1968'
_exptl_crystal_colour colourless
_exptl_crystal_density_diffrn 1.440
_exptl_crystal_density_method 'not measured'
_exptl_crystal_description blocks
_exptl_crystal_F_000 2008
_exptl_crystal_size_max 0.15
_exptl_crystal_size_mid 0.10
_exptl_crystal_size_min 0.10
_refine_diff_density_max 0.495
_refine_diff_density_min -0.296
_refine_diff_density_rms 0.055
_refine_ls_extinction_method none
_refine_ls_goodness_of_fit_ref 1.044
_refine_ls_hydrogen_treatment mixed
_refine_ls_matrix_type full
_refine_ls_number_parameters 301
_refine_ls_number_reflns 3910
_refine_ls_number_restraints 0
_refine_ls_restrained_S_all 1.044
_refine_ls_R_factor_all 0.0561
_refine_ls_R_factor_gt 0.0321
_refine_ls_shift/su_max 0.001
_refine_ls_shift/su_mean 0.000
_refine_ls_structure_factor_coef Fsqd
_refine_ls_weighting_details 'calc w=1/[\s^2^(Fo^2^)+(0.0414P)^2^+4.8898P] where P=(Fo^2^+2Fc^2^)/3'
_refine_ls_weighting_scheme calc
_refine_ls_wR_factor_gt 0.0793
_refine_ls_wR_factor_ref 0.0882
_reflns_number_gt 2996
_reflns_number_total 3910
_reflns_threshold_expression >2sigma(I)
_cod_duplicate_entry 7217060
_cod_data_source_file c4ce01043d3.cif
_cod_data_source_block rm130
_cod_original_sg_symbol_H-M 'C 2/c'
_cod_original_formula_sum 'C46 H50 N4 O9 S1 Zn2'
_cod_database_code 7218019

loop_
_symmetry_equiv_pos_as_xyz
'x, y, z'
'-x, y, -z+1/2'
'x+1/2, y+1/2, z'
'-x+1/2, y+1/2, -z+1/2'
'-x, -y, -z'
'x, -y, z-1/2'
'-x+1/2, -y+1/2, -z'
'x+1/2, -y+1/2, z-1/2'

loop_
_atom_site_label
_atom_site_type_symbol
_atom_site_fract_x
_atom_site_fract_y
_atom_site_fract_z
_atom_site_U_iso_or_equiv
_atom_site_adp_type
_atom_site_occupancy
_atom_site_symmetry_multiplicity
_atom_site_calc_flag
_atom_site_refinement_flags
Zn1 Zn 0.692646(11) 0.78438(2) 0.86951(2) 0.03345(11) Uani 1 1 d .
O1 O 0.67954(8) 0.7783(2) 0.69823(17) 0.0633(6) Uani 1 1 d .
O2 O 0.61975(7) 0.78659(17) 0.75445(13) 0.0467(5) Uani 1 1 d .
O3 O 0.66535(8) 0.78613(16) 0.97524(14) 0.0490(5) Uani 1 1 d .
O4 O 0.76937(8) 0.79237(17) 0.89943(18) 0.0617(6) Uani 1 1 d .
N1 N 0.69369(8) 0.59344(18) 0.87067(16) 0.0369(5) Uani 1 1 d .
N2 N 0.69412(8) 0.97479(18) 0.87422(15) 0.0365(5) Uani 1 1 d .
C1 C 0.65618(11) 0.5338(2) 0.8825(2) 0.0502(8) Uani 1 1 d .
H1 H 0.6293 0.5752 0.8887 0.060 Uiso 1 1 calc R
C2 C 0.65494(11) 0.4139(2) 0.8860(2) 0.0479(7) Uani 1 1 d .
H2 H 0.6279 0.3767 0.8950 0.057 Uiso 1 1 calc R
C3 C 0.69372(9) 0.3491(2) 0.87606(17) 0.0313(5) Uani 1 1 d .
C4 C 0.73231(11) 0.4115(2) 0.8621(2) 0.0438(7) Uani 1 1 d .
H4 H 0.7592 0.3725 0.8541 0.053 Uiso 1 1 calc R
C5 C 0.73060(11) 0.5310(2) 0.8600(2) 0.0433(7) Uani 1 1 d .
H5 H 0.7569 0.5705 0.8504 0.052 Uiso 1 1 calc R
C6 C 0.69411(9) 0.2195(2) 0.87742(17) 0.0324(5) Uani 1 1 d .
C7 C 0.65781(10) 0.1548(2) 0.8960(2) 0.0424(6) Uani 1 1 d .
H7 H 0.6326 0.1921 0.9106 0.051 Uiso 1 1 calc R
C8 C 0.65893(11) 1.0353(2) 0.8929(2) 0.0448(7) Uani 1 1 d .
H8 H 0.6336 0.9943 0.9046 0.054 Uiso 1 1 calc R
C9 C 0.72934(12) 1.0373(2) 0.8571(2) 0.0498(8) Uani 1 1 d .
H9 H 0.7545 0.9976 0.8440 0.060 Uiso 1 1 calc R
C10 C 0.73063(11) 0.1564(2) 0.8575(2) 0.0498(7) Uani 1 1 d .
H10 H 0.7560 0.1951 0.8444 0.060 Uiso 1 1 calc R
C11 C 0.63324(10) 0.7802(2) 0.6849(2) 0.0407(6) Uani 1 1 d .
C12 C 0.59079(10) 0.7752(3) 0.58370(19) 0.0408(6) Uani 1 1 d .
C13 C 0.57093(12) 0.6667(3) 0.5423(2) 0.0556(8) Uani 1 1 d .
C14 C 0.52932(13) 0.6647(4) 0.4518(3) 0.0702(10) Uani 1 1 d .
H14 H 0.5161 0.5932 0.4237 0.084 Uiso 1 1 calc R
C15 C 0.50701(13) 0.7643(4) 0.4026(2) 0.0709(11) Uani 1 1 d .
C16 C 0.52877(13) 0.8695(4) 0.4436(2) 0.0694(10) Uani 1 1 d .
H16 H 0.5150 0.9376 0.4095 0.083 Uiso 1 1 calc R
C17 C 0.57049(11) 0.8774(3) 0.5337(2) 0.0507(7) Uani 1 1 d .
C18 C 0.59393(16) 0.5564(3) 0.5940(3) 0.0882(13) Uani 1 1 d .
H18A H 0.5757 0.4913 0.5551 0.132 Uiso 1 1 calc R
H18B H 0.5911 0.5545 0.6554 0.132 Uiso 1 1 calc R
H18C H 0.6298 0.5525 0.6046 0.132 Uiso 1 1 calc R
C19 C 0.45946(14) 0.7581(5) 0.3066(3) 0.1053(18) Uani 1 1 d .
H19A H 0.4491 0.8354 0.2823 0.158 Uiso 1 1 calc R
H19B H 0.4316 0.7206 0.3167 0.158 Uiso 1 1 calc R
H19C H 0.4677 0.7144 0.2603 0.158 Uiso 1 1 calc R
C20 C 0.59393(15) 0.9922(3) 0.5763(3) 0.0752(11) Uani 1 1 d .
H20A H 0.5754 1.0537 0.5329 0.113 Uiso 1 1 calc R
H20B H 0.6297 0.9938 0.5855 0.113 Uiso 1 1 calc R
H20C H 0.5918 1.0027 0.6379 0.113 Uiso 1 1 calc R
C21 C 0.68527(10) 0.7409(2) 1.0573(2) 0.0367(6) Uani 1 1 d .
C22 C 0.65078(14) 0.7271(3) 1.1102(3) 0.0663(9) Uani 1 1 d .
H22A H 0.6167 0.7557 1.0704 0.099 Uiso 1 1 calc R
H22B H 0.6648 0.7703 1.1700 0.099 Uiso 1 1 calc R
H22C H 0.6487 0.6463 1.1243 0.099 Uiso 1 1 calc R
S1 S 0.51235(7) 0.6366(2) 0.73491(19) 0.0843(7) Uani 0.50 1 d P
C31 C 0.4801(3) 0.7281(9) 0.6556(5) 0.123(3) Uani 1 1 d .
O33 O 0.5286(2) 0.5463(6) 0.7762(7) 0.142(3) Uani 0.50 1 d P
H31B H 0.457(2) 0.781(4) 0.668(4) 0.116(18) Uiso 1 1 d .
H31C H 0.498(3) 0.805(7) 0.660(5) 0.20(4) Uiso 1 1 d .
H31A H 0.472(3) 0.700(6) 0.601(5) 0.17(3) Uiso 1 1 d .

loop_
_atom_site_aniso_label
_atom_site_aniso_U_11
_atom_site_aniso_U_22
_atom_site_aniso_U_33
_atom_site_aniso_U_23
_atom_site_aniso_U_13
_atom_site_aniso_U_12
Zn1 0.03765(17) 0.02248(15) 0.03508(17) 0.00132(14) 0.00953(12) 0.00110(14)
O1 0.0370(11) 0.0748(16) 0.0714(15) 0.0015(13) 0.0151(10) -0.0016(11)
O2 0.0506(11) 0.0477(11) 0.0362(10) -0.0026(9) 0.0119(9) -0.0018(9)
O3 0.0719(13) 0.0354(10) 0.0451(11) 0.0077(9) 0.0294(10) 0.0136(10)
O4 0.0410(11) 0.0368(11) 0.0940(17) 0.0033(11) 0.0137(11) 0.0012(9)
N1 0.0419(12) 0.0246(10) 0.0419(12) -0.0016(10) 0.0147(10) 0.0007(10)
N2 0.0432(12) 0.0245(10) 0.0396(12) -0.0002(10) 0.0146(10) -0.0025(10)
C1 0.0417(16) 0.0300(14) 0.081(2) -0.0059(15) 0.0275(15) 0.0042(13)
C2 0.0436(16) 0.0307(14) 0.077(2) -0.0038(14) 0.0328(15) -0.0034(12)
C3 0.0376(13) 0.0229(11) 0.0313(12) -0.0010(11) 0.0121(10) 0.0000(11)
C4 0.0476(16) 0.0267(13) 0.0662(19) -0.0045(13) 0.0326(15) 0.0010(12)
C5 0.0528(17) 0.0274(14) 0.0607(18) -0.0044(13) 0.0343(15) -0.0069(12)
C6 0.0393(13) 0.0240(12) 0.0331(12) -0.0001(12) 0.0137(10) 0.0012(12)
C7 0.0443(15) 0.0299(13) 0.0604(18) 0.0065(13) 0.0287(14) 0.0060(12)
C8 0.0438(16) 0.0306(14) 0.0662(19) 0.0080(14) 0.0288(14) -0.0002(12)
C9 0.0606(19) 0.0301(15) 0.075(2) 0.0020(14) 0.0440(17) 0.0054(13)
C10 0.0581(18) 0.0274(14) 0.081(2) 0.0006(15) 0.0456(17) -0.0022(13)
C11 0.0398(15) 0.0275(13) 0.0495(16) 0.0012(13) 0.0127(12) -0.0016(12)
C12 0.0370(13) 0.0500(17) 0.0371(14) -0.0038(13) 0.0168(12) -0.0018(13)
C13 0.0519(18) 0.062(2) 0.0518(18) -0.0175(16) 0.0199(15) -0.0077(16)
C14 0.055(2) 0.095(3) 0.058(2) -0.035(2) 0.0196(17) -0.014(2)
C15 0.0449(18) 0.131(4) 0.0383(17) -0.013(2) 0.0184(14) -0.003(2)
C16 0.056(2) 0.105(3) 0.0439(18) 0.018(2) 0.0168(16) 0.015(2)
C17 0.0454(16) 0.064(2) 0.0429(16) 0.0066(15) 0.0179(14) 0.0047(15)
C18 0.094(3) 0.048(2) 0.102(3) -0.018(2) 0.018(2) -0.010(2)
C19 0.051(2) 0.213(6) 0.044(2) -0.013(3) 0.0113(16) -0.001(3)
C20 0.078(2) 0.053(2) 0.083(3) 0.0167(19) 0.020(2) 0.0085(19)
C21 0.0441(15) 0.0193(11) 0.0452(15) -0.0030(11) 0.0166(13) -0.0006(11)
C22 0.080(2) 0.065(2) 0.064(2) 0.0145(18) 0.0402(19) 0.0061(19)
S1 0.0551(14) 0.0905(15) 0.1079(18) -0.0175(15) 0.0337(11) 0.0015(11)
C31 0.092(4) 0.189(8) 0.083(4) 0.003(4) 0.030(3) 0.028(5)
O33 0.104(5) 0.083(5) 0.240(10) 0.043(6) 0.070(6) 0.025(4)

loop_
_atom_type_symbol
_atom_type_description
_atom_type_scat_dispersion_real
_atom_type_scat_dispersion_imag
_atom_type_scat_source
C C 0.0033 0.0016 'International Tables Vol C Tables 4.2.6.8 and 6.1.1.4'
H H 0.0000 0.0000 'International Tables Vol C Tables 4.2.6.8 and 6.1.1.4'
O O 0.0106 0.0060 'International Tables Vol C Tables 4.2.6.8 and 6.1.1.4'
N N 0.0061 0.0033 'International Tables Vol C Tables 4.2.6.8 and 6.1.1.4'
Zn Zn 0.2839 1.4301 'International Tables Vol C Tables 4.2.6.8 and 6.1.1.4'
S S 0.1246 0.1234 'International Tables Vol C Tables 4.2.6.8 and 6.1.1.4'

loop_
_geom_angle_atom_site_label_1
_geom_angle_atom_site_label_2
_geom_angle_atom_site_label_3
_geom_angle
_geom_angle_site_symmetry_1
_geom_angle_site_symmetry_3
O4 Zn1 O3 122.48(10) . .
O4 Zn1 O2 142.13(9) . .
O3 Zn1 O2 95.18(8) . .
O4 Zn1 N2 86.73(8) . .
O3 Zn1 N2 88.46(8) . .
O2 Zn1 N2 90.81(8) . .
O4 Zn1 N1 91.94(8) . .
O3 Zn1 N1 90.67(8) . .
O2 Zn1 N1 91.39(8) . .
N2 Zn1 N1 177.70(8) . .
O4 Zn1 O1 85.73(9) . .
O3 Zn1 O1 151.79(8) . .
O2 Zn1 O1 56.65(7) . .
N2 Zn1 O1 93.16(8) . .
N1 Zn1 O1 88.62(8) . .
O4 Zn1 C11 113.89(10) . .
O3 Zn1 C11 123.59(9) . .
O2 Zn1 C11 28.45(8) . .
N2 Zn1 C11 92.80(8) . .
N1 Zn1 C11 89.46(8) . .
O1 Zn1 C11 28.21(7) . .
C11 O1 Zn1 82.44(18) . .
C11 O2 Zn1 99.27(17) . .
C21 O3 Zn1 127.73(18) . .
C21 O4 Zn1 152.4(2) 7_667 .
C5 N1 C1 116.3(2) . .
C5 N1 Zn1 123.26(17) . .
C1 N1 Zn1 120.48(17) . .
C8 N2 C9 115.9(2) . .
C8 N2 Zn1 121.51(17) . .
C9 N2 Zn1 122.56(18) . .
N1 C1 C2 123.6(2) . .
N1 C1 H1 118.2 . .
C2 C1 H1 118.2 . .
C3 C2 C1 120.1(3) . .
C3 C2 H2 120.0 . .
C1 C2 H2 120.0 . .
C2 C3 C4 116.3(2) . .
C2 C3 C6 122.7(2) . .
C4 C3 C6 121.1(2) . .
C5 C4 C3 119.8(2) . .
C5 C4 H4 120.1 . .
C3 C4 H4 120.1 . .
N1 C5 C4 124.0(2) . .
N1 C5 H5 118.0 . .
C4 C5 H5 118.0 . .
C7 C6 C10 115.9(2) . .
C7 C6 C3 122.6(2) . .
C10 C6 C3 121.5(2) . .
C8 C7 C6 120.1(2) 1_545 .
C8 C7 H7 119.9 1_545 .
C6 C7 H7 119.9 . .
N2 C8 C7 123.9(2) . 1_565
N2 C8 H8 118.1 . .
C7 C8 H8 118.1 1_565 .
N2 C9 C10 123.9(3) . 1_565
N2 C9 H9 118.0 . .
C10 C9 H9 118.0 1_565 .
C9 C10 C6 120.2(2) 1_545 .
C9 C10 H10 119.9 1_545 .
C6 C10 H10 119.9 . .
O1 C11 O2 121.6(3) . .
O1 C11 C12 121.1(3) . .
O2 C11 C12 117.3(2) . .
O1 C11 Zn1 69.35(16) . .
O2 C11 Zn1 52.28(13) . .
C12 C11 Zn1 169.5(2) . .
C17 C12 C13 120.6(3) . .
C17 C12 C11 119.9(3) . .
C13 C12 C11 119.4(3) . .
C14 C13 C12 118.4(3) . .
C14 C13 C18 120.8(3) . .
C12 C13 C18 120.9(3) . .
C15 C14 C13 122.3(4) . .
C15 C14 H14 118.8 . .
C13 C14 H14 118.8 . .
C14 C15 C16 117.8(3) . .
C14 C15 C19 120.5(4) . .
C16 C15 C19 121.6(4) . .
C15 C16 C17 122.6(4) . .
C15 C16 H16 118.7 . .
C17 C16 H16 118.7 . .
C12 C17 C16 118.2(3) . .
C12 C17 C20 120.1(3) . .
C16 C17 C20 121.7(3) . .
C13 C18 H18A 109.5 . .
C13 C18 H18B 109.5 . .
H18A C18 H18B 109.5 . .
C13 C18 H18C 109.5 . .
H18A C18 H18C 109.5 . .
H18B C18 H18C 109.5 . .
C15 C19 H19A 109.5 . .
C15 C19 H19B 109.5 . .
H19A C19 H19B 109.5 . .
C15 C19 H19C 109.5 . .
H19A C19 H19C 109.5 . .
H19B C19 H19C 109.5 . .
C17 C20 H20A 109.5 . .
C17 C20 H20B 109.5 . .
H20A C20 H20B 109.5 . .
C17 C20 H20C 109.5 . .
H20A C20 H20C 109.5 . .
H20B C20 H20C 109.5 . .
O4 C21 O3 127.2(3) 7_667 .
O4 C21 C22 116.4(3) 7_667 .
O3 C21 C22 116.4(3) . .
C21 C22 H22A 109.5 . .
C21 C22 H22B 109.5 . .
H22A C22 H22B 109.5 . .
C21 C22 H22C 109.5 . .
H22A C22 H22C 109.5 . .
H22B C22 H22C 109.5 . .
S1 S1 O33 87.4(4) 2_656 .
S1 S1 O33 52.5(3) 2_656 2_656
O33 S1 O33 65.0(6) . 2_656
S1 S1 C31 92.9(3) 2_656 .
O33 S1 C31 162.1(6) . .
O33 S1 C31 101.3(5) 2_656 .
S1 S1 C31 56.1(3) 2_656 2_656
O33 S1 C31 98.4(6) . 2_656
O33 S1 C31 106.7(4) 2_656 2_656
C31 S1 C31 96.6(6) . 2_656
S1 C31 S1 30.95(19) . 2_656
S1 C31 H31B 120(3) . .
S1 C31 H31B 92(3) 2_656 .
S1 C31 H31C 115(4) . .
S1 C31 H31C 123(4) 2_656 .
H31B C31 H31C 78(5) . .
S1 C31 H31A 109(5) . .
S1 C31 H31A 122(5) 2_656 .
H31B C31 H31A 120(6) . .
H31C C31 H31A 110(7) . .
S1 O33 O33 67.7(4) . 2_656
S1 O33 S1 40.1(3) . 2_656
O33 O33 S1 47.3(3) 2_656 2_656

loop_
_geom_bond_atom_site_label_1
_geom_bond_atom_site_label_2
_geom_bond_distance
_geom_bond_site_symmetry_2
Zn1 O4 2.025(2) .
Zn1 O3 2.0295(19) .
Zn1 O2 2.0805(19) .
Zn1 N2 2.190(2) .
Zn1 N1 2.195(2) .
Zn1 O1 2.450(2) .
Zn1 C11 2.596(3) .
O1 C11 1.238(3) .
O2 C11 1.253(3) .
O3 C21 1.243(3) .
O4 C21 1.237(3) 7_667
N1 C5 1.327(3) .
N1 C1 1.332(3) .
N2 C8 1.333(3) .
N2 C9 1.333(3) .
C1 C2 1.381(4) .
C1 H1 0.9300 .
C2 C3 1.380(4) .
C2 H2 0.9300 .
C3 C4 1.389(3) .
C3 C6 1.490(3) .
C4 C5 1.375(4) .
C4 H4 0.9300 .
C5 H5 0.9300 .
C6 C7 1.383(4) .
C6 C10 1.389(4) .
C7 C8 1.375(4) 1_545
C7 H7 0.9300 .
C8 C7 1.375(4) 1_565
C8 H8 0.9300 .
C9 C10 1.369(4) 1_565
C9 H9 0.9300 .
C10 C9 1.369(4) 1_545
C10 H10 0.9300 .
C11 C12 1.507(4) .
C12 C17 1.387(4) .
C12 C13 1.405(4) .
C13 C14 1.389(4) .
C13 C18 1.491(5) .
C14 C15 1.370(6) .
C14 H14 0.9300 .
C15 C16 1.383(6) .
C15 C19 1.521(5) .
C16 C17 1.390(4) .
C16 H16 0.9300 .
C17 C20 1.498(5) .
C18 H18A 0.9600 .
C18 H18B 0.9600 .
C18 H18C 0.9600 .
C19 H19A 0.9600 .
C19 H19B 0.9600 .
C19 H19C 0.9600 .
C20 H20A 0.9600 .
C20 H20B 0.9600 .
C20 H20C 0.9600 .
C21 O4 1.237(3) 7_667
C21 C22 1.495(4) .
C22 H22A 0.9600 .
C22 H22B 0.9600 .
C22 H22C 0.9600 .
S1 S1 0.974(4) 2_656
S1 O33 1.201(7) .
S1 O33 1.511(7) 2_656
S1 C31 1.573(8) .
S1 C31 1.892(8) 2_656
C31 S1 1.892(8) 2_656
C31 H31B 0.97(5) .
C31 H31C 1.01(8) .
C31 H31A 0.82(7) .
O33 O33 1.481(13) 2_656
O33 S1 1.511(7) 2_656

loop_
_geom_torsion_atom_site_label_1
_geom_torsion_atom_site_label_2
_geom_torsion_atom_site_label_3
_geom_torsion_atom_site_label_4
_geom_torsion
_geom_torsion_site_symmetry_1
_geom_torsion_site_symmetry_4
O4 Zn1 O1 C11 -176.51(17) . .
O3 Zn1 O1 C11 2.6(3) . .
O2 Zn1 O1 C11 -1.14(15) . .
N2 Zn1 O1 C11 -90.03(17) . .
N1 Zn1 O1 C11 91.44(17) . .
O4 Zn1 O2 C11 8.7(2) . .
O3 Zn1 O2 C11 -177.09(16) . .
N2 Zn1 O2 C11 94.38(17) . .
N1 Zn1 O2 C11 -86.29(17) . .
O1 Zn1 O2 C11 1.13(15) . .
O4 Zn1 O3 C21 -35.9(2) . .
O2 Zn1 O3 C21 148.3(2) . .
N2 Zn1 O3 C21 -121.0(2) . .
N1 Zn1 O3 C21 56.9(2) . .
O1 Zn1 O3 C21 145.2(2) . .
C11 Zn1 O3 C21 146.7(2) . .
O3 Zn1 O4 C21 51.4(5) . 7_667
O2 Zn1 O4 C21 -135.5(4) . 7_667
N2 Zn1 O4 C21 137.4(5) . 7_667
N1 Zn1 O4 C21 -40.7(5) . 7_667
O1 Zn1 O4 C21 -129.2(5) . 7_667
C11 Zn1 O4 C21 -131.0(4) . 7_667
O4 Zn1 N1 C5 -19.6(2) . .
O3 Zn1 N1 C5 -142.2(2) . .
O2 Zn1 N1 C5 122.6(2) . .
N2 Zn1 N1 C5 -74(2) . .
O1 Zn1 N1 C5 66.0(2) . .
C11 Zn1 N1 C5 94.2(2) . .
O4 Zn1 N1 C1 160.4(2) . .
O3 Zn1 N1 C1 37.9(2) . .
O2 Zn1 N1 C1 -57.3(2) . .
N2 Zn1 N1 C1 106(2) . .
O1 Zn1 N1 C1 -113.9(2) . .
C11 Zn1 N1 C1 -85.7(2) . .
O4 Zn1 N2 C8 -156.3(2) . .
O3 Zn1 N2 C8 -33.7(2) . .
O2 Zn1 N2 C8 61.5(2) . .
N1 Zn1 N2 C8 -101(2) . .
O1 Zn1 N2 C8 118.1(2) . .
C11 Zn1 N2 C8 89.9(2) . .
O4 Zn1 N2 C9 24.9(2) . .
O3 Zn1 N2 C9 147.5(2) . .
O2 Zn1 N2 C9 -117.3(2) . .
N1 Zn1 N2 C9 80(2) . .
O1 Zn1 N2 C9 -60.7(2) . .
C11 Zn1 N2 C9 -88.9(2) . .
C5 N1 C1 C2 1.4(4) . .
Zn1 N1 C1 C2 -178.6(2) . .
N1 C1 C2 C3 -0.6(5) . .
C1 C2 C3 C4 -0.5(4) . .
C1 C2 C3 C6 -178.9(3) . .
C2 C3 C4 C5 0.8(4) . .
C6 C3 C4 C5 179.2(3) . .
C1 N1 C5 C4 -1.1(4) . .
Zn1 N1 C5 C4 178.9(2) . .
C3 C4 C5 N1 0.0(5) . .
C2 C3 C6 C7 -5.0(4) . .
C4 C3 C6 C7 176.7(2) . .
C2 C3 C6 C10 173.4(3) . .
C4 C3 C6 C10 -4.9(4) . .
C10 C6 C7 C8 -0.8(4) . 1_545
C3 C6 C7 C8 177.7(2) . 1_545
C9 N2 C8 C7 -0.6(4) . 1_565
Zn1 N2 C8 C7 -179.5(2) . 1_565
C8 N2 C9 C10 -0.3(4) . 1_565
Zn1 N2 C9 C10 178.6(2) . 1_565
C7 C6 C10 C9 0.0(4) . 1_545
C3 C6 C10 C9 -178.5(3) . 1_545
Zn1 O1 C11 O2 1.9(2) . .
Zn1 O1 C11 C12 -178.4(2) . .
Zn1 O2 C11 O1 -2.2(3) . .
Zn1 O2 C11 C12 178.0(2) . .
O4 Zn1 C11 O1 3.81(18) . .
O3 Zn1 C11 O1 -178.53(15) . .
O2 Zn1 C11 O1 178.0(3) . .
N2 Zn1 C11 O1 91.47(17) . .
N1 Zn1 C11 O1 -88.08(17) . .
O4 Zn1 C11 O2 -174.19(15) . .
O3 Zn1 C11 O2 3.47(19) . .
N2 Zn1 C11 O2 -86.53(17) . .
N1 Zn1 C11 O2 93.92(17) . .
O1 Zn1 C11 O2 -178.0(3) . .
O4 Zn1 C11 C12 176.2(10) . .
O3 Zn1 C11 C12 -6.1(11) . .
O2 Zn1 C11 C12 -9.6(10) . .
N2 Zn1 C11 C12 -96.1(11) . .
N1 Zn1 C11 C12 84.4(11) . .
O1 Zn1 C11 C12 172.4(11) . .
O1 C11 C12 C17 -91.6(3) . .
O2 C11 C12 C17 88.2(3) . .
Zn1 C11 C12 C17 96.7(11) . .
O1 C11 C12 C13 90.6(3) . .
O2 C11 C12 C13 -89.7(3) . .
Zn1 C11 C12 C13 -81.2(11) . .
C17 C12 C13 C14 -2.4(4) . .
C11 C12 C13 C14 175.5(3) . .
C17 C12 C13 C18 177.6(3) . .
C11 C12 C13 C18 -4.6(4) . .
C12 C13 C14 C15 -0.5(5) . .
C18 C13 C14 C15 179.5(3) . .
C13 C14 C15 C16 3.0(5) . .
C13 C14 C15 C19 -176.3(3) . .
C14 C15 C16 C17 -2.8(5) . .
C19 C15 C16 C17 176.4(3) . .
C13 C12 C17 C16 2.5(4) . .
C11 C12 C17 C16 -175.3(3) . .
C13 C12 C17 C20 -176.6(3) . .
C11 C12 C17 C20 5.5(4) . .
C15 C16 C17 C12 0.1(5) . .
C15 C16 C17 C20 179.3(3) . .
Zn1 O3 C21 O4 17.2(4) . 7_667
Zn1 O3 C21 C22 -163.9(2) . .
O33 S1 C31 S1 90.6(16) . 2_656
O33 S1 C31 S1 52.3(3) 2_656 2_656
C31 S1 C31 S1 -56.2(3) 2_656 2_656
S1 S1 O33 O33 49.4(6) 2_656 2_656
C31 S1 O33 O33 -42(2) . 2_656
C31 S1 O33 O33 104.6(6) 2_656 2_656
O33 S1 O33 S1 -49.4(6) 2_656 2_656
C31 S1 O33 S1 -91.5(16) . 2_656
C31 S1 O33 S1 55.2(3) 2_656 2_656
